data_7225293
loop_
_publ_author_name
'Zhou, Li na'
'Yin, Qiuxiang'
'Du, Shichao'
'Hao, Hongxun'
'Li, Yanfeng'
'Mingyan, Liu'
'Hou, Baohong'

_publ_section_title
;
 Crystal structure, thermal crystal form transformation, desolvation
 process and desolvation kinetics of two novel solvates of ciclesonide
;
_journal_name_full 'RSC Adv.'
_journal_paper_doi 10.1039/C6RA08351J
_journal_year 2016
_chemical_formula_sum 'C33 H48 O8'
_chemical_formula_weight 572.71
_chemical_name_systematic 'ciclesonide methanol solvate'
_space_group_IT_number 78
_symmetry_cell_setting tetragonal
_symmetry_space_group_name_Hall 'P 4cw'
_symmetry_space_group_name_H-M 'P 43'
_atom_sites_solution_hydrogens geom
_atom_sites_solution_primary direct
_atom_sites_solution_secondary difmap
_audit_creation_method SHELXL-97
_audit_update_record
;
2016-01-28 deposited with the CCDC.
2016-05-18 downloaded from the CCDC.
;
_cell_angle_alpha 90.00
_cell_angle_beta 90.00
_cell_angle_gamma 90.00
_cell_formula_units_Z 4
_cell_length_a 11.0007(11)
_cell_length_b 11.0007(11)
_cell_length_c 25.559(4)
_cell_measurement_reflns_used 10369
_cell_measurement_temperature 386(2)
_cell_measurement_theta_max 27.5
_cell_measurement_theta_min 3.0
_cell_volume 3093.0(7)
_computing_structure_refinement 'SHELXL-97 (Sheldrick, 1997)'
_computing_structure_solution 'SHELXS-97 (Sheldrick, 1990)'
_diffrn_ambient_temperature 386(2)
_diffrn_measured_fraction_theta_full 0.998
_diffrn_measured_fraction_theta_max 0.998
_diffrn_measurement_device_type 'rigaku r-axis rapid IP'
_diffrn_measurement_method oscillation
_diffrn_radiation_monochromator graphite
_diffrn_radiation_source 'rotating anode'
_diffrn_radiation_type MoK\a
_diffrn_radiation_wavelength 0.71073
_diffrn_reflns_av_R_equivalents 0.0222
_diffrn_reflns_av_sigmaI/netI 0.0166
_diffrn_reflns_limit_h_max 13
_diffrn_reflns_limit_h_min -13
_diffrn_reflns_limit_k_max 10
_diffrn_reflns_limit_k_min -13
_diffrn_reflns_limit_l_max 30
_diffrn_reflns_limit_l_min -29
_diffrn_reflns_number 27929
_diffrn_reflns_theta_full 25.49
_diffrn_reflns_theta_max 25.49
_diffrn_reflns_theta_min 3.02
_exptl_absorpt_coefficient_mu 0.087
_exptl_absorpt_correction_T_max 0.9871
_exptl_absorpt_correction_T_min 0.9787
_exptl_absorpt_process_details ABSCOR
_exptl_crystal_colour colorless
_exptl_crystal_density_diffrn 1.230
_exptl_crystal_density_method 'not measured'
_exptl_crystal_description prism
_exptl_crystal_F_000 1240
_exptl_crystal_size_max 0.25
_exptl_crystal_size_mid 0.20
_exptl_crystal_size_min 0.15
_refine_diff_density_max 0.220
_refine_diff_density_min -0.168
_refine_diff_density_rms 0.035
_refine_ls_abs_structure_details 'Flack H D (1983), Acta Cryst. A39, 876-881'
_refine_ls_abs_structure_Flack 0.0(6)
_refine_ls_extinction_method none
_refine_ls_goodness_of_fit_ref 1.024
_refine_ls_hydrogen_treatment mixed
_refine_ls_matrix_type full
_refine_ls_number_parameters 386
_refine_ls_number_reflns 5727
_refine_ls_number_restraints 1
_refine_ls_restrained_S_all 1.024
_refine_ls_R_factor_all 0.0343
_refine_ls_R_factor_gt 0.0323
_refine_ls_shift/su_max 0.127
_refine_ls_shift/su_mean 0.004
_refine_ls_structure_factor_coef Fsqd
_refine_ls_weighting_details 'calc w=1/[\s^2^(Fo^2^)+(0.0900P)^2^+0.0000P] where P=(Fo^2^+2Fc^2^)/3'
_refine_ls_weighting_scheme calc
_refine_ls_wR_factor_gt 0.1011
_refine_ls_wR_factor_ref 0.1034
_reflns_number_gt 5511
_reflns_number_total 5727
_reflns_threshold_expression >2sigma(I)
_cod_data_source_file c6ra08351j2.cif
_cod_data_source_block b
_cod_depositor_comments
;
The following automatic conversions were performed:

'_symmetry_cell_setting' value 'Tetragonal' changed to 'tetragonal'
according to
/usr/data/users/saulius/crontab/automatic-downloads/rss-feeds/RSC/lib/dictionaries/cif_core.dic
dictionary named 'cif_core.dic' version 2.4.2 from 2011-04-26.

Automatic conversion script
Id: cif_fix_values 4268 2015-11-12 08:31:59Z antanas 
;
_cod_original_sg_symbol_H-M P4(3)
_cod_database_code 7225293

loop_
_symmetry_equiv_pos_as_xyz
'x, y, z'
'-x, -y, z+1/2'
'-y, x, z+3/4'
'y, -x, z+1/4'

loop_
_atom_site_label
_atom_site_type_symbol
_atom_site_fract_x
_atom_site_fract_y
_atom_site_fract_z
_atom_site_U_iso_or_equiv
_atom_site_adp_type
_atom_site_occupancy
_atom_site_symmetry_multiplicity
_atom_site_calc_flag
_atom_site_refinement_flags
O1 O 1.16123(11) 0.89973(13) 0.06634(5) 0.0337(3) Uani 1 1 d .
O2 O 0.56026(10) 1.01253(10) 0.08385(4) 0.0243(2) Uani 1 1 d .
H2A H 0.5520 0.9951 0.1148 0.036 Uiso 1 1 calc R
O6 O 0.13943(10) 0.64631(10) 0.01197(5) 0.0231(2) Uani 1 1 d .
O7 O 0.10808(11) 0.56298(12) -0.06699(5) 0.0302(3) Uani 1 1 d .
O5 O 0.18884(10) 0.82639(10) -0.05689(5) 0.0241(2) Uani 1 1 d .
O4 O 0.46473(11) 0.75894(10) -0.14455(4) 0.0232(2) Uani 1 1 d .
O3 O 0.47233(9) 0.68876(9) -0.06175(4) 0.0171(2) Uani 1 1 d .
O8 O 1.21375(19) 0.71047(16) 0.13503(8) 0.0620(5) Uani 1 1 d .
C4 C 1.02673(14) 1.01405(14) 0.01377(6) 0.0217(3) Uani 1 1 d .
H4A H 1.0856 1.0261 -0.0118 0.026 Uiso 1 1 calc R
C3 C 1.05932(14) 0.94663(14) 0.06095(7) 0.0231(3) Uani 1 1 d .
C2 C 0.96729(14) 0.93673(15) 0.10165(6) 0.0223(3) Uani 1 1 d .
H2B H 0.9858 0.8965 0.1327 0.027 Uiso 1 1 calc R
C1 C 0.85671(14) 0.98446(13) 0.09516(6) 0.0202(3) Uani 1 1 d .
H1A H 0.8021 0.9789 0.1228 0.024 Uiso 1 1 calc R
C10 C 0.81498(13) 1.04628(13) 0.04627(6) 0.0180(3) Uani 1 1 d .
C18 C 0.76820(15) 1.17451(13) 0.06164(7) 0.0232(3) Uani 1 1 d .
H18A H 0.8329 1.2198 0.0776 0.035 Uiso 1 1 calc R
H18B H 0.7021 1.1667 0.0859 0.035 Uiso 1 1 calc R
H18C H 0.7406 1.2164 0.0309 0.035 Uiso 1 1 calc R
C5 C 0.91511(13) 1.05918(13) 0.00610(6) 0.0183(3) Uani 1 1 d .
C6 C 0.87670(14) 1.11625(13) -0.04465(6) 0.0202(3) Uani 1 1 d .
H6A H 0.9455 1.1199 -0.0683 0.024 Uiso 1 1 calc R
H6B H 0.8488 1.1986 -0.0384 0.024 Uiso 1 1 calc R
C7 C 0.77454(14) 1.04181(13) -0.06950(6) 0.0192(3) Uani 1 1 d .
H7A H 0.8074 0.9646 -0.0812 0.023 Uiso 1 1 calc R
H7B H 0.7446 1.0847 -0.1000 0.023 Uiso 1 1 calc R
C8 C 0.66790(13) 1.01745(13) -0.03240(6) 0.0164(3) Uani 1 1 d .
H8A H 0.6247 1.0936 -0.0252 0.020 Uiso 1 1 calc R
C9 C 0.71572(13) 0.96274(13) 0.01949(6) 0.0163(3) Uani 1 1 d .
H9A H 0.7608 0.8901 0.0087 0.020 Uiso 1 1 calc R
C11 C 0.61840(13) 0.91429(13) 0.05724(6) 0.0181(3) Uani 1 1 d .
H11A H 0.6597 0.8646 0.0836 0.022 Uiso 1 1 calc R
C12 C 0.52549(13) 0.83273(14) 0.02927(6) 0.0178(3) Uani 1 1 d .
H12A H 0.5640 0.7561 0.0204 0.021 Uiso 1 1 calc R
H12B H 0.4589 0.8155 0.0530 0.021 Uiso 1 1 calc R
C13 C 0.47465(13) 0.89010(13) -0.02049(5) 0.0168(3) Uani 1 1 d .
C19 C 0.38988(14) 0.99842(14) -0.00873(6) 0.0209(3) Uani 1 1 d .
H19A H 0.4305 1.0545 0.0141 0.031 Uiso 1 1 calc R
H19B H 0.3172 0.9694 0.0079 0.031 Uiso 1 1 calc R
H19C H 0.3692 1.0387 -0.0408 0.031 Uiso 1 1 calc R
C14 C 0.58089(13) 0.92591(13) -0.05666(6) 0.0169(3) Uani 1 1 d .
H14A H 0.6280 0.8517 -0.0628 0.020 Uiso 1 1 calc R
C15 C 0.51734(13) 0.95663(14) -0.10855(6) 0.0194(3) Uani 1 1 d .
H15A H 0.4809 1.0369 -0.1074 0.023 Uiso 1 1 calc R
H15B H 0.5739 0.9530 -0.1376 0.023 Uiso 1 1 calc R
C16 C 0.42019(14) 0.85782(13) -0.11306(6) 0.0183(3) Uani 1 1 d .
H16A H 0.3430 0.8900 -0.1263 0.022 Uiso 1 1 calc R
C17 C 0.40656(13) 0.80081(13) -0.05755(6) 0.0171(3) Uani 1 1 d .
C20 C 0.27607(13) 0.77175(13) -0.04086(6) 0.0178(3) Uani 1 1 d .
C21 C 0.26369(14) 0.66694(15) -0.00276(7) 0.0250(3) Uani 1 1 d .
H21A H 0.2962 0.5938 -0.0187 0.030 Uiso 1 1 calc R
H21B H 0.3112 0.6842 0.0283 0.030 Uiso 1 1 calc R
C29 C 0.07066(14) 0.59270(14) -0.02457(6) 0.0220(3) Uani 1 1 d .
C30 C -0.05776(14) 0.57482(14) -0.00547(6) 0.0223(3) Uani 1 1 d .
H30A H -0.0631 0.6002 0.0312 0.027 Uiso 1 1 calc R
C32 C -0.14467(19) 0.6523(2) -0.03835(9) 0.0436(5) Uani 1 1 d .
H32A H -0.1227 0.7364 -0.0352 0.065 Uiso 1 1 calc R
H32B H -0.2264 0.6410 -0.0261 0.065 Uiso 1 1 calc R
H32C H -0.1394 0.6280 -0.0744 0.065 Uiso 1 1 calc R
C31 C -0.09034(18) 0.44181(17) -0.00956(9) 0.0385(4) Uani 1 1 d .
H31A H -0.0351 0.3948 0.0113 0.058 Uiso 1 1 calc R
H31B H -0.0849 0.4164 -0.0454 0.058 Uiso 1 1 calc R
H31C H -0.1718 0.4297 0.0028 0.058 Uiso 1 1 calc R
C22 C 0.45657(14) 0.65100(13) -0.11450(6) 0.0188(3) Uani 1 1 d .
H22A H 0.3760 0.6144 -0.1189 0.023 Uiso 1 1 calc R
C23 C 0.55320(14) 0.56108(14) -0.12975(6) 0.0195(3) Uani 1 1 d .
H23A H 0.6326 0.5987 -0.1234 0.023 Uiso 1 1 calc R
C28 C 0.54454(17) 0.44649(15) -0.09591(7) 0.0282(4) Uani 1 1 d .
H28A H 0.5558 0.4684 -0.0595 0.034 Uiso 1 1 calc R
H28B H 0.4641 0.4114 -0.0996 0.034 Uiso 1 1 calc R
C27 C 0.6396(2) 0.35230(17) -0.11139(8) 0.0375(4) Uani 1 1 d .
H27A H 0.7201 0.3840 -0.1041 0.045 Uiso 1 1 calc R
H27B H 0.6284 0.2794 -0.0906 0.045 Uiso 1 1 calc R
C26 C 0.6299(2) 0.32054(18) -0.16903(8) 0.0412(5) Uani 1 1 d .
H26A H 0.5522 0.2818 -0.1757 0.049 Uiso 1 1 calc R
H26B H 0.6937 0.2636 -0.1783 0.049 Uiso 1 1 calc R
C25 C 0.6412(2) 0.43433(18) -0.20240(8) 0.0412(5) Uani 1 1 d .
H25A H 0.6323 0.4127 -0.2390 0.049 Uiso 1 1 calc R
H25B H 0.7215 0.4691 -0.1977 0.049 Uiso 1 1 calc R
C24 C 0.54510(17) 0.52911(16) -0.18790(7) 0.0293(4) Uani 1 1 d .
H24A H 0.5572 0.6019 -0.2087 0.035 Uiso 1 1 calc R
H24B H 0.4648 0.4974 -0.1957 0.035 Uiso 1 1 calc R
C33 C 1.2744(3) 0.7769(3) 0.17422(12) 0.0546(6) Uani 1 1 d .
H8B H 1.191(2) 0.771(2) 0.1073(10) 0.042(6) Uiso 1 1 d .
H33A H 1.312(5) 0.752(5) 0.203(3) 0.16(2) Uiso 1 1 d .
H33B H 1.236(4) 0.859(4) 0.190(2) 0.121(15) Uiso 1 1 d .
H33C H 1.344(5) 0.812(4) 0.157(2) 0.138(17) Uiso 1 1 d .

loop_
_atom_site_aniso_label
_atom_site_aniso_U_11
_atom_site_aniso_U_22
_atom_site_aniso_U_33
_atom_site_aniso_U_23
_atom_site_aniso_U_13
_atom_site_aniso_U_12
O1 0.0187(6) 0.0489(7) 0.0334(7) 0.0123(6) 0.0009(5) 0.0030(5)
O2 0.0243(6) 0.0287(6) 0.0200(6) -0.0077(5) 0.0055(4) -0.0027(5)
O6 0.0210(5) 0.0275(6) 0.0207(5) 0.0010(4) -0.0012(4) -0.0079(4)
O7 0.0287(6) 0.0389(7) 0.0230(6) -0.0069(5) 0.0073(5) -0.0077(5)
O5 0.0191(5) 0.0267(6) 0.0263(6) 0.0036(5) -0.0040(4) -0.0003(4)
O4 0.0338(6) 0.0183(5) 0.0174(6) 0.0001(4) 0.0007(5) 0.0019(5)
O3 0.0200(5) 0.0151(5) 0.0163(5) -0.0004(4) -0.0028(4) 0.0012(4)
O8 0.0828(13) 0.0475(9) 0.0558(11) 0.0115(8) -0.0234(10) -0.0004(9)
C4 0.0191(7) 0.0235(7) 0.0226(8) 0.0028(6) 0.0031(6) -0.0057(6)
C3 0.0199(7) 0.0253(8) 0.0242(8) 0.0014(6) -0.0018(6) -0.0054(6)
C2 0.0228(7) 0.0250(7) 0.0189(8) 0.0029(6) -0.0028(6) -0.0061(6)
C1 0.0215(7) 0.0227(7) 0.0164(7) -0.0023(6) 0.0027(6) -0.0069(6)
C10 0.0175(7) 0.0175(7) 0.0190(7) -0.0019(5) 0.0020(6) -0.0022(5)
C18 0.0284(8) 0.0165(7) 0.0246(8) -0.0065(6) 0.0030(7) -0.0032(6)
C5 0.0200(7) 0.0157(7) 0.0193(8) -0.0009(5) 0.0021(6) -0.0058(5)
C6 0.0208(7) 0.0190(7) 0.0208(7) 0.0010(6) 0.0033(6) -0.0020(6)
C7 0.0210(7) 0.0175(7) 0.0189(7) 0.0024(6) 0.0012(6) -0.0007(6)
C8 0.0175(7) 0.0145(6) 0.0172(7) 0.0004(5) 0.0010(6) -0.0008(5)
C9 0.0184(7) 0.0137(6) 0.0169(7) -0.0005(5) 0.0007(6) -0.0013(5)
C11 0.0195(7) 0.0184(7) 0.0164(7) -0.0002(6) -0.0002(6) -0.0012(5)
C12 0.0186(7) 0.0192(7) 0.0156(7) 0.0019(5) 0.0028(6) -0.0039(6)
C13 0.0175(7) 0.0162(6) 0.0168(8) -0.0005(5) 0.0001(6) -0.0012(5)
C19 0.0194(7) 0.0194(7) 0.0239(8) -0.0015(6) 0.0024(6) 0.0006(6)
C14 0.0185(7) 0.0164(6) 0.0159(7) 0.0007(5) 0.0013(6) 0.0000(6)
C15 0.0203(7) 0.0204(7) 0.0175(7) 0.0029(6) 0.0001(6) -0.0009(6)
C16 0.0204(7) 0.0185(7) 0.0161(7) 0.0015(6) -0.0017(6) 0.0021(6)
C17 0.0182(7) 0.0143(6) 0.0186(7) 0.0014(5) -0.0023(6) 0.0017(5)
C20 0.0180(7) 0.0180(7) 0.0174(7) -0.0026(6) -0.0025(6) -0.0024(6)
C21 0.0194(8) 0.0288(8) 0.0269(8) 0.0071(7) -0.0034(6) -0.0058(6)
C29 0.0254(8) 0.0198(7) 0.0210(8) 0.0010(6) 0.0015(6) -0.0063(6)
C30 0.0234(8) 0.0250(8) 0.0187(7) -0.0010(6) 0.0048(6) -0.0057(6)
C32 0.0365(10) 0.0445(11) 0.0497(12) 0.0090(9) 0.0141(9) 0.0101(9)
C31 0.0359(10) 0.0297(9) 0.0500(12) 0.0042(9) 0.0077(9) -0.0097(8)
C22 0.0210(7) 0.0196(7) 0.0158(7) 0.0011(6) -0.0026(6) -0.0014(6)
C23 0.0211(7) 0.0189(7) 0.0186(7) -0.0026(6) -0.0032(6) -0.0024(6)
C28 0.0359(9) 0.0221(8) 0.0264(9) 0.0037(6) 0.0023(7) 0.0067(7)
C27 0.0539(12) 0.0278(9) 0.0307(9) 0.0001(7) -0.0069(9) 0.0166(8)
C26 0.0572(12) 0.0295(9) 0.0368(11) -0.0118(8) -0.0120(9) 0.0207(9)
C25 0.0591(13) 0.0403(10) 0.0240(9) -0.0089(8) 0.0010(9) 0.0207(10)
C24 0.0413(10) 0.0257(8) 0.0210(8) -0.0043(7) -0.0030(7) 0.0076(7)
C33 0.0570(14) 0.0519(14) 0.0550(14) 0.0051(11) -0.0161(12) 0.0114(11)

loop_
_atom_type_symbol
_atom_type_description
_atom_type_scat_dispersion_real
_atom_type_scat_dispersion_imag
_atom_type_scat_source
C C 0.0033 0.0016 'International Tables Vol C Tables 4.2.6.8 and 6.1.1.4'
H H 0.0000 0.0000 'International Tables Vol C Tables 4.2.6.8 and 6.1.1.4'
O O 0.0106 0.0060 'International Tables Vol C Tables 4.2.6.8 and 6.1.1.4'

loop_
_geom_angle_atom_site_label_1
_geom_angle_atom_site_label_2
_geom_angle_atom_site_label_3
_geom_angle
C11 O2 H2A 109.5
C29 O6 C21 115.14(13)
C22 O4 C16 107.99(11)
C22 O3 C17 105.12(11)
C33 O8 H8B 106.0(14)
C5 C4 C3 122.30(15)
C5 C4 H4A 118.8
C3 C4 H4A 118.8
O1 C3 C2 121.16(16)
O1 C3 C4 121.63(15)
C2 C3 C4 117.22(14)
C1 C2 C3 121.02(15)
C1 C2 H2B 119.5
C3 C2 H2B 119.5
C2 C1 C10 124.23(14)
C2 C1 H1A 117.9
C10 C1 H1A 117.9
C1 C10 C5 112.74(12)
C1 C10 C18 107.67(13)
C5 C10 C18 109.15(12)
C1 C10 C9 108.01(12)
C5 C10 C9 105.28(11)
C18 C10 C9 114.11(12)
C10 C18 H18A 109.5
C10 C18 H18B 109.5
H18A C18 H18B 109.5
C10 C18 H18C 109.5
H18A C18 H18C 109.5
H18B C18 H18C 109.5
C4 C5 C6 122.65(14)
C4 C5 C10 122.26(14)
C6 C5 C10 114.88(13)
C5 C6 C7 109.98(12)
C5 C6 H6A 109.7
C7 C6 H6A 109.7
C5 C6 H6B 109.7
C7 C6 H6B 109.7
H6A C6 H6B 108.2
C6 C7 C8 113.55(13)
C6 C7 H7A 108.9
C8 C7 H7A 108.9
C6 C7 H7B 108.9
C8 C7 H7B 108.9
H7A C7 H7B 107.7
C14 C8 C7 110.20(12)
C14 C8 C9 107.79(11)
C7 C8 C9 109.76(12)
C14 C8 H8A 109.7
C7 C8 H8A 109.7
C9 C8 H8A 109.7
C11 C9 C8 115.84(12)
C11 C9 C10 114.25(12)
C8 C9 C10 112.27(11)
C11 C9 H9A 104.3
C8 C9 H9A 104.3
C10 C9 H9A 104.3
O2 C11 C9 110.40(12)
O2 C11 C12 111.45(12)
C9 C11 C12 111.96(12)
O2 C11 H11A 107.6
C9 C11 H11A 107.6
C12 C11 H11A 107.6
C13 C12 C11 112.96(12)
C13 C12 H12A 109.0
C11 C12 H12A 109.0
C13 C12 H12B 109.0
C11 C12 H12B 109.0
H12A C12 H12B 107.8
C12 C13 C14 109.12(12)
C12 C13 C19 112.25(12)
C14 C13 C19 112.20(12)
C12 C13 C17 114.99(12)
C14 C13 C17 99.28(11)
C19 C13 C17 108.37(12)
C13 C19 H19A 109.5
C13 C19 H19B 109.5
H19A C19 H19B 109.5
C13 C19 H19C 109.5
H19A C19 H19C 109.5
H19B C19 H19C 109.5
C8 C14 C15 119.49(12)
C8 C14 C13 113.70(12)
C15 C14 C13 103.23(12)
C8 C14 H14A 106.5
C15 C14 H14A 106.5
C13 C14 H14A 106.5
C16 C15 C14 103.10(12)
C16 C15 H15A 111.1
C14 C15 H15A 111.1
C16 C15 H15B 111.1
C14 C15 H15B 111.1
H15A C15 H15B 109.1
O4 C16 C15 109.98(12)
O4 C16 C17 103.75(11)
C15 C16 C17 106.54(12)
O4 C16 H16A 112.0
C15 C16 H16A 112.0
C17 C16 H16A 112.0
O3 C17 C20 108.33(11)
O3 C17 C13 110.21(11)
C20 C17 C13 114.41(12)
O3 C17 C16 103.26(11)
C20 C17 C16 115.33(12)
C13 C17 C16 104.70(11)
O5 C20 C21 121.80(14)
O5 C20 C17 123.23(14)
C21 C20 C17 114.97(12)
O6 C21 C20 111.98(13)
O6 C21 H21A 109.2
C20 C21 H21A 109.2
O6 C21 H21B 109.2
C20 C21 H21B 109.2
H21A C21 H21B 107.9
O7 C29 O6 123.65(14)
O7 C29 C30 125.18(14)
O6 C29 C30 111.17(13)
C29 C30 C31 109.05(14)
C29 C30 C32 109.54(14)
C31 C30 C32 110.67(16)
C29 C30 H30A 109.2
C31 C30 H30A 109.2
C32 C30 H30A 109.2
C30 C32 H32A 109.5
C30 C32 H32B 109.5
H32A C32 H32B 109.5
C30 C32 H32C 109.5
H32A C32 H32C 109.5
H32B C32 H32C 109.5
C30 C31 H31A 109.5
C30 C31 H31B 109.5
H31A C31 H31B 109.5
C30 C31 H31C 109.5
H31A C31 H31C 109.5
H31B C31 H31C 109.5
O4 C22 O3 105.15(11)
O4 C22 C23 111.47(12)
O3 C22 C23 110.61(12)
O4 C22 H22A 109.8
O3 C22 H22A 109.8
C23 C22 H22A 109.8
C22 C23 C24 111.22(13)
C22 C23 C28 110.55(13)
C24 C23 C28 110.84(14)
C22 C23 H23A 108.0
C24 C23 H23A 108.0
C28 C23 H23A 108.0
C27 C28 C23 111.72(15)
C27 C28 H28A 109.3
C23 C28 H28A 109.3
C27 C28 H28B 109.3
C23 C28 H28B 109.3
H28A C28 H28B 107.9
C26 C27 C28 111.10(16)
C26 C27 H27A 109.4
C28 C27 H27A 109.4
C26 C27 H27B 109.4
C28 C27 H27B 109.4
H27A C27 H27B 108.0
C27 C26 C25 110.44(16)
C27 C26 H26A 109.6
C25 C26 H26A 109.6
C27 C26 H26B 109.6
C25 C26 H26B 109.6
H26A C26 H26B 108.1
C26 C25 C24 111.60(17)
C26 C25 H25A 109.3
C24 C25 H25A 109.3
C26 C25 H25B 109.3
C24 C25 H25B 109.3
H25A C25 H25B 108.0
C23 C24 C25 110.58(14)
C23 C24 H24A 109.5
C25 C24 H24A 109.5
C23 C24 H24B 109.5
C25 C24 H24B 109.5
H24A C24 H24B 108.1
O8 C33 H33A 130(4)
O8 C33 H33B 121(3)
H33A C33 H33B 98(4)
O8 C33 H33C 105(4)
H33A C33 H33C 98(5)
H33B C33 H33C 99(4)

loop_
_geom_bond_atom_site_label_1
_geom_bond_atom_site_label_2
_geom_bond_distance
O1 C3 1.242(2)
O2 C11 1.4282(18)
O2 H2A 0.8200
O6 C29 1.339(2)
O6 C21 1.4359(19)
O7 C29 1.205(2)
O5 C20 1.2042(19)
O4 C22 1.4170(18)
O4 C16 1.4389(18)
O3 C22 1.4215(18)
O3 C17 1.4333(17)
O8 C33 1.408(3)
O8 H8B 1.00(3)
C4 C5 1.339(2)
C4 C3 1.460(2)
C4 H4A 0.9300
C3 C2 1.456(2)
C2 C1 1.335(2)
C2 H2B 0.9300
C1 C10 1.495(2)
C1 H1A 0.9300
C10 C5 1.512(2)
C10 C18 1.552(2)
C10 C9 1.583(2)
C18 H18A 0.9600
C18 H18B 0.9600
C18 H18C 0.9600
C5 C6 1.502(2)
C6 C7 1.529(2)
C6 H6A 0.9700
C6 H6B 0.9700
C7 C8 1.532(2)
C7 H7A 0.9700
C7 H7B 0.9700
C8 C14 1.521(2)
C8 C9 1.549(2)
C8 H8A 0.9800
C9 C11 1.536(2)
C9 H9A 0.9800
C11 C12 1.536(2)
C11 H11A 0.9800
C12 C13 1.526(2)
C12 H12A 0.9700
C12 H12B 0.9700
C13 C14 1.541(2)
C13 C19 1.543(2)
C13 C17 1.557(2)
C19 H19A 0.9600
C19 H19B 0.9600
C19 H19C 0.9600
C14 C15 1.537(2)
C14 H14A 0.9800
C15 C16 1.529(2)
C15 H15A 0.9700
C15 H15B 0.9700
C16 C17 1.558(2)
C16 H16A 0.9800
C17 C20 1.531(2)
C20 C21 1.515(2)
C21 H21A 0.9700
C21 H21B 0.9700
C29 C30 1.508(2)
C30 C31 1.510(2)
C30 C32 1.532(3)
C30 H30A 0.9800
C32 H32A 0.9600
C32 H32B 0.9600
C32 H32C 0.9600
C31 H31A 0.9600
C31 H31B 0.9600
C31 H31C 0.9600
C22 C23 1.503(2)
C22 H22A 0.9800
C23 C24 1.530(2)
C23 C28 1.532(2)
C23 H23A 0.9800
C28 C27 1.524(2)
C28 H28A 0.9700
C28 H28B 0.9700
C27 C26 1.518(3)
C27 H27A 0.9700
C27 H27B 0.9700
C26 C25 1.520(3)
C26 H26A 0.9700
C26 H26B 0.9700
C25 C24 1.531(2)
C25 H25A 0.9700
C25 H25B 0.9700
C24 H24A 0.9700
C24 H24B 0.9700
C33 H33A 0.88(7)
C33 H33B 1.08(5)
C33 H33C 0.98(5)

loop_
_geom_hbond_atom_site_label_D
_geom_hbond_atom_site_label_H
_geom_hbond_atom_site_label_A
_geom_hbond_distance_DH
_geom_hbond_distance_HA
_geom_hbond_distance_DA
_geom_hbond_angle_DHA
_geom_hbond_site_symmetry_A
O2 H2A O7 0.82 2.08 2.8607(17) 158.2 4_565
O8 H8B O1 1.00(3) 1.79(3) 2.784(2) 169(2) .

loop_
_geom_torsion_atom_site_label_1
_geom_torsion_atom_site_label_2
_geom_torsion_atom_site_label_3
_geom_torsion_atom_site_label_4
_geom_torsion
C5 C4 C3 O1 176.12(15)
C5 C4 C3 C2 -4.0(2)
O1 C3 C2 C1 -178.20(16)
C4 C3 C2 C1 1.9(2)
C3 C2 C1 C10 2.7(2)
C2 C1 C10 C5 -5.0(2)
C2 C1 C10 C18 -125.48(16)
C2 C1 C10 C9 110.86(16)
C3 C4 C5 C6 -172.95(14)
C3 C4 C5 C10 1.4(2)
C1 C10 C5 C4 2.9(2)
C18 C10 C5 C4 122.48(15)
C9 C10 C5 C4 -114.64(15)
C1 C10 C5 C6 177.66(12)
C18 C10 C5 C6 -62.74(16)
C9 C10 C5 C6 60.14(15)
C4 C5 C6 C7 116.42(16)
C10 C5 C6 C7 -58.34(16)
C5 C6 C7 C8 52.13(16)
C6 C7 C8 C14 -170.45(12)
C6 C7 C8 C9 -51.89(15)
C14 C8 C9 C11 -50.48(16)
C7 C8 C9 C11 -170.52(12)
C14 C8 C9 C10 175.77(11)
C7 C8 C9 C10 55.73(15)
C1 C10 C9 C11 46.62(15)
C5 C10 C9 C11 167.28(12)
C18 C10 C9 C11 -73.07(16)
C1 C10 C9 C8 -178.87(12)
C5 C10 C9 C8 -58.20(15)
C18 C10 C9 C8 61.44(16)
C8 C9 C11 O2 -76.97(15)
C10 C9 C11 O2 55.87(16)
C8 C9 C11 C12 47.82(17)
C10 C9 C11 C12 -179.34(11)
O2 C11 C12 C13 74.94(15)
C9 C11 C12 C13 -49.27(16)
C11 C12 C13 C14 54.72(16)
C11 C12 C13 C19 -70.30(15)
C11 C12 C13 C17 165.21(12)
C7 C8 C14 C15 -61.13(17)
C9 C8 C14 C15 179.11(12)
C7 C8 C14 C13 176.50(12)
C9 C8 C14 C13 56.74(16)
C12 C13 C14 C8 -60.34(16)
C19 C13 C14 C8 64.71(16)
C17 C13 C14 C8 179.01(11)
C12 C13 C14 C15 168.71(11)
C19 C13 C14 C15 -66.24(15)
C17 C13 C14 C15 48.06(13)
C8 C14 C15 C16 -168.12(12)
C13 C14 C15 C16 -40.73(14)
C22 O4 C16 C15 123.54(12)
C22 O4 C16 C17 9.91(15)
C14 C15 C16 O4 -95.27(13)
C14 C15 C16 C17 16.56(15)
C22 O3 C17 C20 90.43(13)
C22 O3 C17 C13 -143.70(12)
C22 O3 C17 C16 -32.33(14)
C12 C13 C17 O3 -42.79(16)
C14 C13 C17 O3 73.47(13)
C19 C13 C17 O3 -169.30(11)
C12 C13 C17 C20 79.56(15)
C14 C13 C17 C20 -164.18(12)
C19 C13 C17 C20 -46.95(16)
C12 C13 C17 C16 -153.23(12)
C14 C13 C17 C16 -36.97(13)
C19 C13 C17 C16 80.26(14)
O4 C16 C17 O3 13.76(14)
C15 C16 C17 O3 -102.32(13)
O4 C16 C17 C20 -104.21(14)
C15 C16 C17 C20 139.72(12)
O4 C16 C17 C13 129.14(12)
C15 C16 C17 C13 13.07(15)
O3 C17 C20 O5 -142.95(14)
C13 C17 C20 O5 93.69(17)
C16 C17 C20 O5 -27.9(2)
O3 C17 C20 C21 36.29(17)
C13 C17 C20 C21 -87.08(16)
C16 C17 C20 C21 151.38(13)
C29 O6 C21 C20 74.72(17)
O5 C20 C21 O6 -1.9(2)
C17 C20 C21 O6 178.86(12)
C21 O6 C29 O7 0.0(2)
C21 O6 C29 C30 179.91(13)
O7 C29 C30 C31 56.0(2)
O6 C29 C30 C31 -123.89(16)
O7 C29 C30 C32 -65.3(2)
O6 C29 C30 C32 114.86(16)
C16 O4 C22 O3 -30.56(14)
C16 O4 C22 C23 -150.45(12)
C17 O3 C22 O4 39.76(14)
C17 O3 C22 C23 160.22(12)
O4 C22 C23 C24 -57.78(17)
O3 C22 C23 C24 -174.39(13)
O4 C22 C23 C28 178.64(13)
O3 C22 C23 C28 62.03(16)
C22 C23 C28 C27 178.63(14)
C24 C23 C28 C27 54.8(2)
C23 C28 C27 C26 -55.8(2)
C28 C27 C26 C25 56.4(3)
C27 C26 C25 C24 -57.2(2)
C22 C23 C24 C25 -178.09(14)
C28 C23 C24 C25 -54.7(2)
C26 C25 C24 C23 56.5(2)
